data_2223652
loop_
_publ_author_name
'Yu, Qun-Di'
'Li, Ke-Xin'
'Liu, Yun-Yu'

_publ_section_title
;
 Ethyl 6-amino-5-cyano-2-methyl-4-propyl-4<i>H</i>-pyran-3-carboxylate
;
_journal_coeditor_code BT5109
_journal_issue 11
_journal_name_full 'Acta Crystallographica Section E'
_journal_page_first o2862
_journal_paper_doi 10.1107/S1600536809043748
_journal_volume 65
_journal_year 2009
_chemical_formula_iupac 'C13 H18 N2 O3'
_chemical_formula_moiety 'C13 H18 N2 O3'
_chemical_formula_sum 'C13 H18 N2 O3'
_chemical_formula_weight 250.15
_chemical_name_systematic
;
Ethyl 6-amino-5-cyano-2-methyl-4-propyl-4<i>H</i>-pyran-3-carboxylate
;
_space_group_IT_number 2
_symmetry_cell_setting triclinic
_symmetry_space_group_name_Hall '-P 1'
_symmetry_space_group_name_H-M 'P -1'
_atom_sites_solution_hydrogens geom
_atom_sites_solution_primary direct
_atom_sites_solution_secondary difmap
_audit_creation_method SHELXL-97
_cell_angle_alpha 106.082(12)
_cell_angle_beta 107.274(12)
_cell_angle_gamma 103.315(9)
_cell_formula_units_Z 2
_cell_length_a 8.1172(9)
_cell_length_b 8.7956(9)
_cell_length_c 11.2877(19)
_cell_measurement_reflns_used 2826
_cell_measurement_temperature 293(2)
_cell_measurement_theta_max 26.37
_cell_measurement_theta_min 3.01
_cell_volume 695.20(19)
_computing_cell_refinement 'SAINT (Bruker, 1998)'
_computing_data_collection 'SMART (Bruker, 1998)'
_computing_data_reduction 'SAINT (Bruker, 1998)'
_computing_molecular_graphics 'SHELXTL (Sheldrick, 2008)'
_computing_publication_material 'SHELXTL (Sheldrick, 2008)'
_computing_structure_refinement 'SHELXL97 (Sheldrick, 2008)'
_computing_structure_solution 'SHELXS97 (Sheldrick, 2008)'
_diffrn_ambient_temperature 293(2)
_diffrn_measured_fraction_theta_full 0.996
_diffrn_measured_fraction_theta_max 0.996
_diffrn_measurement_device_type 'Bruker APEX CCD area-detector'
_diffrn_measurement_method '\f and \w'
_diffrn_radiation_monochromator graphite
_diffrn_radiation_source 'fine-focus sealed tube'
_diffrn_radiation_type MoK\a
_diffrn_radiation_wavelength 0.71073
_diffrn_reflns_av_R_equivalents 0.0232
_diffrn_reflns_av_sigmaI/netI 0.0448
_diffrn_reflns_limit_h_max 10
_diffrn_reflns_limit_h_min -10
_diffrn_reflns_limit_k_max 10
_diffrn_reflns_limit_k_min -10
_diffrn_reflns_limit_l_max 14
_diffrn_reflns_limit_l_min -13
_diffrn_reflns_number 5049
_diffrn_reflns_theta_full 26.37
_diffrn_reflns_theta_max 26.37
_diffrn_reflns_theta_min 2.61
_diffrn_standards_decay_% 0
_diffrn_standards_interval_count 0
_diffrn_standards_interval_time 0
_diffrn_standards_number 0
_exptl_absorpt_coefficient_mu 0.086
_exptl_absorpt_correction_T_max 0.87
_exptl_absorpt_correction_T_min 0.65
_exptl_absorpt_correction_type multi-scan
_exptl_absorpt_process_details '(SADABS; Bruker, 1998)'
_exptl_crystal_colour colorless
_exptl_crystal_density_diffrn 1.195
_exptl_crystal_density_method 'not measured'
_exptl_crystal_description block
_exptl_crystal_F_000 268
_exptl_crystal_size_max 0.25
_exptl_crystal_size_mid 0.23
_exptl_crystal_size_min 0.20
_refine_diff_density_max 0.129
_refine_diff_density_min -0.215
_refine_ls_extinction_method none
_refine_ls_goodness_of_fit_ref 0.891
_refine_ls_hydrogen_treatment mixed
_refine_ls_matrix_type full
_refine_ls_number_parameters 172
_refine_ls_number_reflns 2826
_refine_ls_number_restraints 0
_refine_ls_restrained_S_all 0.891
_refine_ls_R_factor_all 0.0847
_refine_ls_R_factor_gt 0.0460
_refine_ls_shift/su_max 0.000
_refine_ls_shift/su_mean 0.000
_refine_ls_structure_factor_coef Fsqd
_refine_ls_weighting_details 'calc w=1/[\s^2^(Fo^2^)+(0.0757P)^2^+0.0000P] where P=(Fo^2^+2Fc^2^)/3'
_refine_ls_weighting_scheme calc
_refine_ls_wR_factor_gt 0.1181
_refine_ls_wR_factor_ref 0.1292
_reflns_number_gt 1577
_reflns_number_total 2826
_reflns_threshold_expression I>2\s(I)
_cod_data_source_file bt5109.cif
_cod_data_source_block I
_cod_depositor_comments
;
The following automatic conversions were performed:
'_symmetry_cell_setting' value 'Triclinic' changed to 'triclinic'
according to '/home/saulius/struct/CIF-dictionaries/cif_core.dic'
dictionary named 'cif_core.dic' version 2.4.1 from 2010-06-29.

Automatic conversion script
Id: cif_fix_enum 1527 2010-12-29 10:47:43Z saulius 

The following automatic conversions were performed:

'_symmetry_cell_setting' value 'Triclinic' changed to 'triclinic'
according to /home/saulius/struct/CIF-dictionaries/cif_core.dic
dictionary named 'cif_core.dic' version 2.4.1 from 2010-06-29.

Automatic conversion script
Id: cif_fix_values 1715 2011-07-08 13:25:40Z adriana 
;
_cod_database_code 2223652
_cod_database_fobs_code 2223652

loop_
_symmetry_equiv_pos_as_xyz
'x, y, z'
'-x, -y, -z'

loop_
_atom_site_type_symbol
_atom_site_label
_atom_site_fract_x
_atom_site_fract_y
_atom_site_fract_z
_atom_site_U_iso_or_equiv
_atom_site_adp_type
_atom_site_calc_flag
_atom_site_refinement_flags
_atom_site_occupancy
_atom_site_disorder_assembly
_atom_site_disorder_group
C C1 -0.2429(2) -0.09571(19) 0.63342(17) 0.0444(4) Uani d . 1 . .
C C2 -0.1346(2) -0.18666(19) 0.61071(16) 0.0428(4) Uani d . 1 . .
C C3 -0.2165(2) -0.3640(2) 0.55184(18) 0.0507(5) Uani d . 1 . .
C C4 0.0703(2) -0.10825(19) 0.65363(16) 0.0416(4) Uani d . 1 . .
H H4 0.1012 -0.1530 0.5765 0.050 Uiso calc R 1 . .
C C5 0.1778(2) -0.1557(2) 0.76684(17) 0.0513(5) Uani d . 1 . .
H H5A 0.1418 -0.2774 0.7362 0.062 Uiso calc R 1 . .
H H5B 0.3075 -0.1117 0.7850 0.062 Uiso calc R 1 . .
C C6 0.1500(3) -0.0922(3) 0.8948(2) 0.0716(6) Uani d . 1 . .
H H6A 0.0195 -0.1271 0.8756 0.086 Uiso calc R 1 . .
H H6B 0.1976 0.0298 0.9305 0.086 Uiso calc R 1 . .
C C7 0.2423(4) -0.1545(3) 1.0004(2) 0.1038(9) Uani d . 1 . .
H H7A 0.2186 -0.1102 1.0791 0.156 Uiso calc R 1 . .
H H7B 0.3723 -0.1175 1.0223 0.156 Uiso calc R 1 . .
H H7C 0.1945 -0.2753 0.9666 0.156 Uiso calc R 1 . .
C C8 0.0021(2) 0.1608(2) 0.70345(17) 0.0446(4) Uani d . 1 . .
C C9 0.1207(2) 0.08115(19) 0.69043(16) 0.0404(4) Uani d . 1 . .
C C10 0.0223(3) 0.3431(2) 0.7354(2) 0.0670(6) Uani d . 1 . .
H H10A -0.0868 0.3524 0.6792 0.101 Uiso calc R 1 . .
H H10B 0.1258 0.3989 0.7199 0.101 Uiso calc R 1 . .
H H10C 0.0409 0.3947 0.8274 0.101 Uiso calc R 1 . .
C C11 0.3091(2) 0.1666(2) 0.70545(18) 0.0466(4) Uani d . 1 . .
C C12 0.5617(3) 0.4184(3) 0.7863(2) 0.0737(6) Uani d . 1 . .
H H12A 0.5646 0.4016 0.6984 0.088 Uiso calc R 1 . .
H H12B 0.6491 0.3749 0.8326 0.088 Uiso calc R 1 . .
C C13 0.6091(4) 0.5982(3) 0.8618(3) 0.1117(9) Uani d . 1 . .
H H13A 0.7300 0.6584 0.8713 0.168 Uiso calc R 1 . .
H H13B 0.6061 0.6135 0.9486 0.168 Uiso calc R 1 . .
H H13C 0.5222 0.6403 0.8149 0.168 Uiso calc R 1 . .
N N2 -0.4192(2) -0.1503(2) 0.61418(18) 0.0606(5) Uani d . 1 . .
N N1 -0.2822(2) -0.5075(2) 0.50412(19) 0.0763(6) Uani d . 1 . .
O O3 -0.17565(15) 0.07590(13) 0.68500(12) 0.0530(3) Uani d . 1 . .
O O1 0.39733(18) 0.09129(16) 0.65942(14) 0.0694(4) Uani d . 1 . .
O O2 0.37809(16) 0.33123(15) 0.77399(14) 0.0612(4) Uani d . 1 . .
H H2A -0.472(2) -0.083(2) 0.6160(17) 0.055(5) Uiso d . 1 . .
H H2B -0.485(3) -0.253(3) 0.585(2) 0.062(6) Uiso d . 1 . .

loop_
_atom_site_aniso_label
_atom_site_aniso_U_11
_atom_site_aniso_U_22
_atom_site_aniso_U_33
_atom_site_aniso_U_12
_atom_site_aniso_U_13
_atom_site_aniso_U_23
C1 0.0435(10) 0.0357(9) 0.0503(11) 0.0118(8) 0.0178(8) 0.0123(8)
C2 0.0427(10) 0.0356(9) 0.0466(10) 0.0149(8) 0.0133(8) 0.0131(8)
C3 0.0410(10) 0.0451(11) 0.0606(12) 0.0174(9) 0.0140(9) 0.0157(9)
C4 0.0439(10) 0.0366(9) 0.0449(10) 0.0182(8) 0.0168(8) 0.0129(7)
C5 0.0490(11) 0.0426(10) 0.0593(12) 0.0179(8) 0.0138(9) 0.0205(9)
C6 0.0846(16) 0.0705(14) 0.0584(13) 0.0299(12) 0.0213(11) 0.0261(11)
C7 0.130(2) 0.109(2) 0.0662(15) 0.0379(18) 0.0184(15) 0.0482(16)
C8 0.0421(10) 0.0380(9) 0.0533(11) 0.0135(8) 0.0195(8) 0.0152(8)
C9 0.0412(10) 0.0380(9) 0.0441(10) 0.0155(8) 0.0161(8) 0.0173(8)
C10 0.0593(13) 0.0393(10) 0.1052(17) 0.0212(9) 0.0362(12) 0.0222(11)
C11 0.0453(10) 0.0486(11) 0.0552(11) 0.0215(9) 0.0197(9) 0.0281(9)
C12 0.0484(12) 0.0710(14) 0.0989(17) 0.0079(11) 0.0285(12) 0.0374(13)
C13 0.0887(19) 0.0724(17) 0.134(3) -0.0179(14) 0.0439(18) 0.0169(17)
N2 0.0453(10) 0.0414(10) 0.0917(13) 0.0153(9) 0.0289(9) 0.0167(9)
N1 0.0583(11) 0.0403(10) 0.1089(15) 0.0124(9) 0.0212(10) 0.0126(10)
O3 0.0443(7) 0.0348(6) 0.0765(9) 0.0148(6) 0.0265(6) 0.0115(6)
O1 0.0578(9) 0.0646(9) 0.1057(12) 0.0336(7) 0.0447(8) 0.0355(8)
O2 0.0470(7) 0.0474(8) 0.0829(10) 0.0073(6) 0.0285(7) 0.0184(7)

loop_
_atom_type_symbol
_atom_type_description
_atom_type_scat_dispersion_real
_atom_type_scat_dispersion_imag
_atom_type_scat_source
C C 0.0030 0.0020 'International Tables Vol C Tables 4.2.6.8 and 6.1.1.4'
H H 0.0000 0.0000 'International Tables Vol C Tables 4.2.6.8 and 6.1.1.4'
N N 0.0060 0.0030 'International Tables Vol C Tables 4.2.6.8 and 6.1.1.4'
O O 0.0110 0.0060 'International Tables Vol C Tables 4.2.6.8 and 6.1.1.4'

loop_
_geom_angle_atom_site_label_1
_geom_angle_atom_site_label_2
_geom_angle_atom_site_label_3
_geom_angle_site_symmetry_1
_geom_angle_site_symmetry_3
_geom_angle
_geom_angle_publ_flag
N2 C1 C2 . . 128.59(16) ?
N2 C1 O3 . . 110.12(13) ?
C2 C1 O3 . . 121.28(15) ?
C1 C2 C3 . . 117.85(15) ?
C1 C2 C4 . . 122.94(14) ?
C3 C2 C4 . . 119.09(12) ?
N1 C3 C2 . . 179.8(2) ?
C2 C4 C9 . . 109.31(11) ?
C2 C4 C5 . . 111.67(13) ?
C9 C4 C5 . . 112.78(13) ?
C2 C4 H4 . . 107.6 ?
C9 C4 H4 . . 107.6 ?
C5 C4 H4 . . 107.6 ?
C6 C5 C4 . . 114.61(13) ?
C6 C5 H5A . . 108.6 ?
C4 C5 H5A . . 108.6 ?
C6 C5 H5B . . 108.6 ?
C4 C5 H5B . . 108.6 ?
H5A C5 H5B . . 107.6 ?
C5 C6 C7 . . 113.67(18) ?
C5 C6 H6A . . 108.8 ?
C7 C6 H6A . . 108.8 ?
C5 C6 H6B . . 108.8 ?
C7 C6 H6B . . 108.8 ?
H6A C6 H6B . . 107.7 ?
C6 C7 H7A . . 109.5 ?
C6 C7 H7B . . 109.5 ?
H7A C7 H7B . . 109.5 ?
C6 C7 H7C . . 109.5 ?
H7A C7 H7C . . 109.5 ?
H7B C7 H7C . . 109.5 ?
C9 C8 O3 . . 121.91(14) ?
C9 C8 C10 . . 130.81(16) ?
O3 C8 C10 . . 107.27(12) ?
C8 C9 C11 . . 123.41(14) ?
C8 C9 C4 . . 122.47(15) ?
C11 C9 C4 . . 114.08(12) ?
C8 C10 H10A . . 109.5 ?
C8 C10 H10B . . 109.5 ?
H10A C10 H10B . . 109.5 ?
C8 C10 H10C . . 109.5 ?
H10A C10 H10C . . 109.5 ?
H10B C10 H10C . . 109.5 ?
O1 C11 O2 . . 121.58(16) ?
O1 C11 C9 . . 122.36(16) ?
O2 C11 C9 . . 116.06(13) ?
O2 C12 C13 . . 107.97(17) ?
O2 C12 H12A . . 110.1 ?
C13 C12 H12A . . 110.1 ?
O2 C12 H12B . . 110.1 ?
C13 C12 H12B . . 110.1 ?
H12A C12 H12B . . 108.4 ?
C12 C13 H13A . . 109.5 ?
C12 C13 H13B . . 109.5 ?
H13A C13 H13B . . 109.5 ?
C12 C13 H13C . . 109.5 ?
H13A C13 H13C . . 109.5 ?
H13B C13 H13C . . 109.5 ?
C1 N2 H2A . . 117.1(13) ?
C1 N2 H2B . . 124.7(13) ?
H2A N2 H2B . . 117.0(18) ?
C1 O3 C8 . . 120.17(11) ?
C11 O2 C12 . . 116.81(13) ?

loop_
_geom_bond_atom_site_label_1
_geom_bond_atom_site_label_2
_geom_bond_site_symmetry_2
_geom_bond_distance
_geom_bond_publ_flag
C1 N2 . 1.329(2) ?
C1 C2 . 1.350(2) ?
C1 O3 . 1.3638(19) ?
C2 C3 . 1.415(2) ?
C2 C4 . 1.512(2) ?
C3 N1 . 1.145(2) ?
C4 C9 . 1.522(2) ?
C4 C5 . 1.540(2) ?
C4 H4 . 0.9800 ?
C5 C6 . 1.502(3) ?
C5 H5A . 0.9700 ?
C5 H5B . 0.9700 ?
C6 C7 . 1.517(3) ?
C6 H6A . 0.9700 ?
C6 H6B . 0.9700 ?
C7 H7A . 0.9600 ?
C7 H7B . 0.9600 ?
C7 H7C . 0.9600 ?
C8 C9 . 1.333(2) ?
C8 O3 . 1.3862(19) ?
C8 C10 . 1.501(2) ?
C9 C11 . 1.476(2) ?
C10 H10A . 0.9600 ?
C10 H10B . 0.9600 ?
C10 H10C . 0.9600 ?
C11 O1 . 1.2122(18) ?
C11 O2 . 1.326(2) ?
C12 O2 . 1.456(2) ?
C12 C13 . 1.467(3) ?
C12 H12A . 0.9700 ?
C12 H12B . 0.9700 ?
C13 H13A . 0.9600 ?
C13 H13B . 0.9600 ?
C13 H13C . 0.9600 ?
N2 H2A . 0.805(18) ?
N2 H2B . 0.85(2) ?

loop_
_geom_hbond_atom_site_label_D
_geom_hbond_atom_site_label_H
_geom_hbond_atom_site_label_A
_geom_hbond_site_symmetry_A
_geom_hbond_distance_DH
_geom_hbond_distance_HA
_geom_hbond_distance_DA
_geom_hbond_angle_DHA
N2 H2A O1 1_455 0.805(18) 2.088(19) 2.881(2) 168.2(17)
N2 H2B N1 2_446 0.85(2) 2.21(2) 3.035(3) 164.4(17)
